data_2206779
loop_
_publ_author_name
'Seewald, Oliver'
'Fl\"orke, Ulrich'
'Henkel, Gerald'

_publ_section_title
;
 Dichlorobis(triphenylphosphine)iron(II)
;
_journal_coeditor_code OM6256
_journal_issue 9
_journal_name_full 'Acta Crystallographica Section E'
_journal_page_first m1829
_journal_page_last m1830
_journal_paper_doi 10.1107/S1600536805026206
_journal_volume 61
_journal_year 2005
_chemical_formula_iupac '[Fe Cl2 (C18 H15 P)2]'
_chemical_formula_moiety 'C36 H30 Cl2 Fe P2'
_chemical_formula_sum 'C36 H30 Cl2 Fe P2'
_chemical_formula_weight 651.29
_chemical_name_systematic
;
Dichlorobis(triphenylphosphine)iron(II)
;
_space_group_IT_number 13
_symmetry_cell_setting monoclinic
_symmetry_space_group_name_Hall '-P 2yc'
_symmetry_space_group_name_H-M 'P 1 2/c 1'
_atom_sites_solution_hydrogens difmap
_atom_sites_solution_primary direct
_atom_sites_solution_secondary difmap
_audit_creation_method SHELXL-97
_cell_angle_alpha 90.00
_cell_angle_beta 106.202(2)
_cell_angle_gamma 90.00
_cell_formula_units_Z 2
_cell_length_a 11.7937(13)
_cell_length_b 8.1652(9)
_cell_length_c 17.0760(19)
_cell_measurement_reflns_used 4456
_cell_measurement_temperature 153(2)
_cell_measurement_theta_max 28.20
_cell_measurement_theta_min 2.48
_cell_volume 1579.1(3)
_computing_cell_refinement SMART
_computing_data_collection 'SMART (Bruker, 2002)'
_computing_data_reduction 'SAINT (Bruker, 2002)'
_computing_molecular_graphics SHELXTL
_computing_publication_material SHELXTL
_computing_structure_refinement SHELXTL
_computing_structure_solution 'SHELXTL (Bruker, 2002)'
_diffrn_ambient_temperature 153(2)
_diffrn_measured_fraction_theta_full 0.991
_diffrn_measured_fraction_theta_max 0.991
_diffrn_measurement_device_type 'Bruker SMART CCD area-detector'
_diffrn_measurement_method '\f and \w'
_diffrn_radiation_monochromator graphite
_diffrn_radiation_source 'sealed tube'
_diffrn_radiation_type MoK\a
_diffrn_radiation_wavelength 0.71073
_diffrn_reflns_av_R_equivalents 0.0298
_diffrn_reflns_av_sigmaI/netI 0.0307
_diffrn_reflns_limit_h_max 10
_diffrn_reflns_limit_h_min -15
_diffrn_reflns_limit_k_max 9
_diffrn_reflns_limit_k_min -10
_diffrn_reflns_limit_l_max 21
_diffrn_reflns_limit_l_min -21
_diffrn_reflns_number 9234
_diffrn_reflns_theta_full 27.10
_diffrn_reflns_theta_max 27.10
_diffrn_reflns_theta_min 1.80
_diffrn_standards_decay_% 0
_diffrn_standards_interval_time 420
_diffrn_standards_number 4461
_exptl_absorpt_coefficient_mu 0.772
_exptl_absorpt_correction_T_max 0.8423
_exptl_absorpt_correction_T_min 0.6987
_exptl_absorpt_correction_type multi-scan
_exptl_absorpt_process_details '(SADABS; Bruker, 2002)'
_exptl_crystal_colour colorless
_exptl_crystal_density_diffrn 1.370
_exptl_crystal_density_method 'not measured'
_exptl_crystal_description prism
_exptl_crystal_F_000 672
_exptl_crystal_size_max 0.50
_exptl_crystal_size_mid 0.30
_exptl_crystal_size_min 0.23
_refine_diff_density_max 0.815
_refine_diff_density_min -0.357
_refine_ls_extinction_method none
_refine_ls_goodness_of_fit_ref 1.054
_refine_ls_hydrogen_treatment constr
_refine_ls_matrix_type full
_refine_ls_number_parameters 186
_refine_ls_number_reflns 3455
_refine_ls_number_restraints 0
_refine_ls_restrained_S_all 1.054
_refine_ls_R_factor_all 0.0467
_refine_ls_R_factor_gt 0.0403
_refine_ls_shift/su_max 0.000
_refine_ls_shift/su_mean 0.000
_refine_ls_structure_factor_coef Fsqd
_refine_ls_weighting_details 'calc w = 1/[\s^2^(Fo^2^)+(0.0551P)^2^+0.7177P] where P = (Fo^2^+2Fc^2^)/3'
_refine_ls_weighting_scheme calc
_refine_ls_wR_factor_gt 0.1037
_refine_ls_wR_factor_ref 0.1068
_reflns_number_gt 2956
_reflns_number_total 3455
_reflns_threshold_expression I>2\s(I)
_cod_data_source_file om6256.cif
_cod_data_source_block I
_cod_original_sg_symbol_H-M 'P 2/c'
_cod_database_code 2206779
_cod_database_fobs_code 2206779

loop_
_symmetry_equiv_pos_as_xyz
'x, y, z'
'-x, y, -z+1/2'
'-x, -y, -z'
'x, -y, z-1/2'

loop_
_atom_site_label
_atom_site_fract_x
_atom_site_fract_y
_atom_site_fract_z
_atom_site_U_iso_or_equiv
_atom_site_adp_type
_atom_site_calc_flag
_atom_site_refinement_flags
_atom_site_occupancy
_atom_site_type_symbol
Fe1 0.0000 0.27766(5) 0.2500 0.02809(14) Uani d S 1 Fe
Cl1 -0.00591(5) 0.15095(8) 0.36377(4) 0.04365(17) Uani d . 1 Cl
P1 0.18020(5) 0.44889(7) 0.29099(3) 0.02799(15) Uani d . 1 P
C11 0.30637(18) 0.3151(3) 0.33139(13) 0.0306(5) Uani d . 1 C
C12 0.3948(2) 0.3503(3) 0.40173(16) 0.0446(6) Uani d . 1 C
H12A 0.3907 0.4473 0.4316 0.053 Uiso calc R 1 H
C13 0.4892(3) 0.2440(4) 0.4287(2) 0.0621(8) Uani d . 1 C
H13A 0.5499 0.2682 0.4770 0.075 Uiso calc R 1 H
C14 0.4952(3) 0.1040(4) 0.3858(2) 0.0603(8) Uani d . 1 C
H14A 0.5603 0.0317 0.4044 0.072 Uiso calc R 1 H
C15 0.4079(2) 0.0676(3) 0.31629(19) 0.0501(7) Uani d . 1 C
H15A 0.4127 -0.0297 0.2869 0.060 Uiso calc R 1 H
C16 0.3130(2) 0.1716(3) 0.28878(16) 0.0411(6) Uani d . 1 C
H16A 0.2522 0.1455 0.2408 0.049 Uiso calc R 1 H
C21 0.22042(18) 0.5669(3) 0.21243(13) 0.0288(4) Uani d . 1 C
C22 0.13676(19) 0.6730(3) 0.16466(14) 0.0338(5) Uani d . 1 C
H22A 0.0614 0.6825 0.1741 0.041 Uiso calc R 1 H
C23 0.1623(2) 0.7648(3) 0.10363(15) 0.0385(5) Uani d . 1 C
H23A 0.1049 0.8375 0.0717 0.046 Uiso calc R 1 H
C24 0.2711(2) 0.7505(3) 0.08924(15) 0.0401(5) Uani d . 1 C
H24A 0.2884 0.8121 0.0468 0.048 Uiso calc R 1 H
C25 0.3550(2) 0.6466(3) 0.13662(16) 0.0443(6) Uani d . 1 C
H25A 0.4305 0.6384 0.1272 0.053 Uiso calc R 1 H
C26 0.3301(2) 0.5544(3) 0.19761(15) 0.0376(5) Uani d . 1 C
H26A 0.3880 0.4824 0.2295 0.045 Uiso calc R 1 H
C31 0.18683(17) 0.5950(3) 0.37216(12) 0.0284(4) Uani d . 1 C
C32 0.2217(2) 0.7562(3) 0.36954(14) 0.0349(5) Uani d . 1 C
H32A 0.2464 0.7941 0.3243 0.042 Uiso calc R 1 H
C33 0.2209(2) 0.8627(3) 0.43250(15) 0.0404(5) Uani d . 1 C
H33A 0.2450 0.9732 0.4302 0.048 Uiso calc R 1 H
C34 0.1854(2) 0.8092(3) 0.49816(15) 0.0382(5) Uani d . 1 C
H34A 0.1843 0.8828 0.5410 0.046 Uiso calc R 1 H
C35 0.1513(2) 0.6485(3) 0.50169(14) 0.0387(5) Uani d . 1 C
H35A 0.1282 0.6110 0.5476 0.046 Uiso calc R 1 H
C36 0.1507(2) 0.5419(3) 0.43889(13) 0.0338(5) Uani d . 1 C
H36A 0.1256 0.4319 0.4412 0.041 Uiso calc R 1 H

loop_
_atom_site_aniso_label
_atom_site_aniso_U_11
_atom_site_aniso_U_22
_atom_site_aniso_U_33
_atom_site_aniso_U_12
_atom_site_aniso_U_13
_atom_site_aniso_U_23
Fe1 0.0267(2) 0.0293(2) 0.0314(2) 0.000 0.01329(17) 0.000
Cl1 0.0459(3) 0.0446(3) 0.0459(4) 0.0016(3) 0.0218(3) 0.0137(3)
P1 0.0243(3) 0.0318(3) 0.0290(3) 0.0019(2) 0.0092(2) 0.0008(2)
C11 0.0270(10) 0.0316(11) 0.0360(12) 0.0040(9) 0.0132(9) 0.0059(9)
C12 0.0363(13) 0.0448(14) 0.0476(15) 0.0100(11) 0.0036(11) -0.0016(11)
C13 0.0446(15) 0.070(2) 0.0625(19) 0.0224(14) -0.0006(13) 0.0017(16)
C14 0.0468(16) 0.0558(17) 0.080(2) 0.0251(14) 0.0214(15) 0.0162(16)
C15 0.0502(15) 0.0351(13) 0.076(2) 0.0079(11) 0.0354(15) 0.0010(13)
C16 0.0368(12) 0.0390(13) 0.0521(15) 0.0012(10) 0.0201(11) -0.0023(11)
C21 0.0281(10) 0.0302(11) 0.0288(10) -0.0008(8) 0.0091(8) -0.0012(8)
C22 0.0272(10) 0.0366(12) 0.0370(12) 0.0009(9) 0.0077(9) 0.0008(10)
C23 0.0383(12) 0.0325(12) 0.0412(13) -0.0003(10) 0.0053(10) 0.0038(10)
C24 0.0491(14) 0.0357(12) 0.0367(13) -0.0086(10) 0.0140(11) 0.0039(10)
C25 0.0370(13) 0.0514(15) 0.0509(15) -0.0005(11) 0.0230(11) 0.0067(12)
C26 0.0293(11) 0.0430(13) 0.0418(13) 0.0041(10) 0.0119(9) 0.0075(10)
C31 0.0219(9) 0.0330(11) 0.0294(10) 0.0064(8) 0.0058(8) -0.0001(9)
C32 0.0345(11) 0.0370(12) 0.0348(12) 0.0005(9) 0.0125(9) 0.0023(10)
C33 0.0439(13) 0.0327(12) 0.0453(14) 0.0011(10) 0.0135(11) -0.0019(10)
C34 0.0380(12) 0.0400(13) 0.0371(12) 0.0073(10) 0.0111(10) -0.0066(10)
C35 0.0409(12) 0.0461(14) 0.0317(12) 0.0055(11) 0.0145(10) 0.0024(10)
C36 0.0351(11) 0.0337(12) 0.0333(12) 0.0025(9) 0.0105(9) 0.0028(9)

loop_
_atom_type_symbol
_atom_type_description
_atom_type_scat_dispersion_real
_atom_type_scat_dispersion_imag
_atom_type_scat_source
C C 0.0033 0.0016 'International Tables Vol C Tables 4.2.6.8 and 6.1.1.4'
H H 0.0000 0.0000 'International Tables Vol C Tables 4.2.6.8 and 6.1.1.4'
P P 0.1023 0.0942 'International Tables Vol C Tables 4.2.6.8 and 6.1.1.4'
Fe Fe 0.3463 0.8444 'International Tables Vol C Tables 4.2.6.8 and 6.1.1.4'
Cl Cl 0.1484 0.1585 'International Tables Vol C Tables 4.2.6.8 and 6.1.1.4'

loop_
_geom_angle_atom_site_label_1
_geom_angle_atom_site_label_2
_geom_angle_atom_site_label_3
_geom_angle_site_symmetry_1
_geom_angle_site_symmetry_3
_geom_angle
_geom_angle_publ_flag
Cl1 Fe1 Cl1 . 2 124.42(4) y
Cl1 Fe1 P1 . 2 106.06(2) y
Cl1 Fe1 P1 2 2 104.47(2) ?
Cl1 Fe1 P1 . . 104.47(2) y
Cl1 Fe1 P1 2 . 106.06(2) ?
P1 Fe1 P1 2 . 111.25(3) y
C31 P1 C21 . . 104.51(10) ?
C31 P1 C11 . . 104.41(10) ?
C21 P1 C11 . . 104.11(10) ?
C31 P1 Fe1 . . 115.97(7) ?
C21 P1 Fe1 . . 118.07(7) ?
C11 P1 Fe1 . . 108.35(7) ?
C12 C11 C16 . . 119.3(2) ?
C12 C11 P1 . . 122.89(18) ?
C16 C11 P1 . . 117.77(18) ?
C11 C12 C13 . . 120.0(3) ?
C11 C12 H12A . . 120.0 ?
C13 C12 H12A . . 120.0 ?
C14 C13 C12 . . 120.1(3) ?
C14 C13 H13A . . 119.9 ?
C12 C13 H13A . . 119.9 ?
C15 C14 C13 . . 120.4(3) ?
C15 C14 H14A . . 119.8 ?
C13 C14 H14A . . 119.8 ?
C14 C15 C16 . . 120.3(3) ?
C14 C15 H15A . . 119.9 ?
C16 C15 H15A . . 119.9 ?
C15 C16 C11 . . 119.9(2) ?
C15 C16 H16A . . 120.0 ?
C11 C16 H16A . . 120.0 ?
C26 C21 C22 . . 118.8(2) ?
C26 C21 P1 . . 122.90(17) ?
C22 C21 P1 . . 118.26(16) ?
C23 C22 C21 . . 120.7(2) ?
C23 C22 H22A . . 119.7 ?
C21 C22 H22A . . 119.7 ?
C24 C23 C22 . . 119.9(2) ?
C24 C23 H23A . . 120.1 ?
C22 C23 H23A . . 120.1 ?
C23 C24 C25 . . 119.9(2) ?
C23 C24 H24A . . 120.0 ?
C25 C24 H24A . . 120.0 ?
C26 C25 C24 . . 120.5(2) ?
C26 C25 H25A . . 119.7 ?
C24 C25 H25A . . 119.7 ?
C25 C26 C21 . . 120.2(2) ?
C25 C26 H26A . . 119.9 ?
C21 C26 H26A . . 119.9 ?
C32 C31 C36 . . 119.0(2) ?
C32 C31 P1 . . 123.43(17) ?
C36 C31 P1 . . 117.57(17) ?
C31 C32 C33 . . 120.4(2) ?
C31 C32 H32A . . 119.8 ?
C33 C32 H32A . . 119.8 ?
C34 C33 C32 . . 120.3(2) ?
C34 C33 H33A . . 119.8 ?
C32 C33 H33A . . 119.8 ?
C33 C34 C35 . . 119.8(2) ?
C33 C34 H34A . . 120.1 ?
C35 C34 H34A . . 120.1 ?
C34 C35 C36 . . 120.3(2) ?
C34 C35 H35A . . 119.8 ?
C36 C35 H35A . . 119.8 ?
C35 C36 C31 . . 120.2(2) ?
C35 C36 H36A . . 119.9 ?
C31 C36 H36A . . 119.9 ?

loop_
_geom_bond_atom_site_label_1
_geom_bond_atom_site_label_2
_geom_bond_site_symmetry_2
_geom_bond_distance
_geom_bond_publ_flag
Fe1 Cl1 . 2.2192(6) y
Fe1 Cl1 2 2.2192(6) ?
Fe1 P1 2 2.4761(6) ?
Fe1 P1 . 2.4761(6) y
P1 C31 . 1.814(2) ?
P1 C21 . 1.819(2) ?
P1 C11 . 1.819(2) ?
C11 C12 . 1.383(3) ?
C11 C16 . 1.393(3) ?
C12 C13 . 1.386(4) ?
C12 H12A . 0.9500 ?
C13 C14 . 1.370(4) ?
C13 H13A . 0.9500 ?
C14 C15 . 1.369(4) ?
C14 H14A . 0.9500 ?
C15 C16 . 1.379(4) ?
C15 H15A . 0.9500 ?
C16 H16A . 0.9500 ?
C21 C26 . 1.389(3) ?
C21 C22 . 1.393(3) ?
C22 C23 . 1.383(3) ?
C22 H22A . 0.9500 ?
C23 C24 . 1.377(4) ?
C23 H23A . 0.9500 ?
C24 C25 . 1.381(3) ?
C24 H24A . 0.9500 ?
C25 C26 . 1.381(3) ?
C25 H25A . 0.9500 ?
C26 H26A . 0.9500 ?
C31 C32 . 1.384(3) ?
C31 C36 . 1.392(3) ?
C32 C33 . 1.385(3) ?
C32 H32A . 0.9500 ?
C33 C34 . 1.373(4) ?
C33 H33A . 0.9500 ?
C34 C35 . 1.379(4) ?
C34 H34A . 0.9500 ?
C35 C36 . 1.380(3) ?
C35 H35A . 0.9500 ?
C36 H36A . 0.9500 ?

loop_
_geom_torsion_atom_site_label_1
_geom_torsion_atom_site_label_2
_geom_torsion_atom_site_label_3
_geom_torsion_atom_site_label_4
_geom_torsion_site_symmetry_1
_geom_torsion
Cl1 Fe1 P1 C31 . -57.59(8)
Cl1 Fe1 P1 C31 2 169.43(8)
P1 Fe1 P1 C31 2 56.42(7)
Cl1 Fe1 P1 C21 . 177.26(8)
Cl1 Fe1 P1 C21 2 44.28(8)
P1 Fe1 P1 C21 2 -68.73(8)
Cl1 Fe1 P1 C11 . 59.36(8)
Cl1 Fe1 P1 C11 2 -73.62(8)
P1 Fe1 P1 C11 2 173.37(8)
C31 P1 C11 C12 . -11.6(2)
C21 P1 C11 C12 . 97.7(2)
Fe1 P1 C11 C12 . -135.78(19)
C31 P1 C11 C16 . 168.50(18)
C21 P1 C11 C16 . -82.15(19)
Fe1 P1 C11 C16 . 44.33(19)
C16 C11 C12 C13 . 0.6(4)
P1 C11 C12 C13 . -179.3(2)
C11 C12 C13 C14 . 0.0(5)
C12 C13 C14 C15 . -0.3(5)
C13 C14 C15 C16 . 0.0(5)
C14 C15 C16 C11 . 0.6(4)
C12 C11 C16 C15 . -0.9(4)
P1 C11 C16 C15 . 178.98(19)
C31 P1 C21 C26 . 104.8(2)
C11 P1 C21 C26 . -4.5(2)
Fe1 P1 C21 C26 . -124.61(18)
C31 P1 C21 C22 . -75.90(18)
C11 P1 C21 C22 . 174.83(17)
Fe1 P1 C21 C22 . 54.70(19)
C26 C21 C22 C23 . -0.1(3)
P1 C21 C22 C23 . -179.49(18)
C21 C22 C23 C24 . 0.5(4)
C22 C23 C24 C25 . -1.0(4)
C23 C24 C25 C26 . 1.1(4)
C24 C25 C26 C21 . -0.7(4)
C22 C21 C26 C25 . 0.2(3)
P1 C21 C26 C25 . 179.53(19)
C21 P1 C31 C32 . -2.7(2)
C11 P1 C31 C32 . 106.33(19)
Fe1 P1 C31 C32 . -134.54(16)
C21 P1 C31 C36 . 174.96(16)
C11 P1 C31 C36 . -75.98(18)
Fe1 P1 C31 C36 . 43.14(18)
C36 C31 C32 C33 . 0.1(3)
P1 C31 C32 C33 . 177.80(17)
C31 C32 C33 C34 . 0.0(4)
C32 C33 C34 C35 . 0.5(4)
C33 C34 C35 C36 . -1.2(4)
C34 C35 C36 C31 . 1.3(3)
C32 C31 C36 C35 . -0.8(3)
P1 C31 C36 C35 . -178.57(17)
